data_4068924
loop_
_publ_author_name
'Blug, Matthias'
'Heuclin, Hadrien'
'Cantat, Thibault'
'Le Goff, Xavier-Frederic'
'M\'ezailles, Nicolas'
'Le Floch, Pascal'

_publ_section_title
;
 A Strained S\sim C\sim S Ir Pincer Complex: Intramolecular C&#x2212;H
 Activation of an Aromatic Ring
;
_journal_issue 6
_journal_name_full Organometallics
_journal_page_first 1969
_journal_paper_doi 10.1021/om801164p
_journal_volume 28
_journal_year 2009
_chemical_formula_moiety 'C33 H35 Ir P2 S2'
_chemical_formula_sum 'C33 H35 Ir P2 S2'
_chemical_formula_weight 749.87
_chemical_name_systematic
; 
 ? 
;
_space_group_IT_number 2
_symmetry_cell_setting triclinic
_symmetry_space_group_name_Hall '-P 1'
_symmetry_space_group_name_H-M 'P -1'
_atom_sites_solution_hydrogens geom
_atom_sites_solution_primary direct
_atom_sites_solution_secondary difmap
_audit_creation_method SHELXL-97
_cell_angle_alpha 93.746(1)
_cell_angle_beta 96.998(1)
_cell_angle_gamma 104.701(1)
_cell_formula_units_Z 2
_cell_length_a 9.521(1)
_cell_length_b 11.397(1)
_cell_length_c 14.268(1)
_cell_measurement_reflns_used 10122
_cell_measurement_temperature 150.0(1)
_cell_measurement_theta_max 30.034
_cell_measurement_theta_min 0.998
_cell_volume 1478.9(2)
_computing_structure_refinement 'SHELXL-97 (Sheldrick, 1997)'
_computing_structure_solution 'SHELXS-97 (Sheldrick, 1990)'
_diffrn_ambient_temperature 150.0(1)
_diffrn_measured_fraction_theta_full 0.996
_diffrn_measured_fraction_theta_max 0.996
_diffrn_measurement_device_type KappaCCD
_diffrn_measurement_method 'phi and omega scans'
_diffrn_radiation_monochromator graphite
_diffrn_radiation_source 'fine-focus sealed tube'
_diffrn_radiation_type MoK\a
_diffrn_radiation_wavelength 0.71069
_diffrn_reflns_av_R_equivalents 0.0417
_diffrn_reflns_av_sigmaI/netI 0.0549
_diffrn_reflns_limit_h_max 13
_diffrn_reflns_limit_h_min -13
_diffrn_reflns_limit_k_max 16
_diffrn_reflns_limit_k_min -14
_diffrn_reflns_limit_l_max 20
_diffrn_reflns_limit_l_min -19
_diffrn_reflns_number 17513
_diffrn_reflns_theta_full 30.00
_diffrn_reflns_theta_max 30.00
_diffrn_reflns_theta_min 2.82
_exptl_absorpt_coefficient_mu 4.785
_exptl_absorpt_correction_T_max 0.6461
_exptl_absorpt_correction_T_min 0.4478
_exptl_absorpt_correction_type multi-scan
_exptl_absorpt_process_details 'Denzo/Scalepack (Otwinowski & Minor, 1996)'
_exptl_crystal_colour yellow
_exptl_crystal_density_diffrn 1.684
_exptl_crystal_density_method 'not measured'
_exptl_crystal_description block
_exptl_crystal_F_000 744
_exptl_crystal_size_max 0.20
_exptl_crystal_size_mid 0.20
_exptl_crystal_size_min 0.10
_refine_diff_density_max 1.140
_refine_diff_density_min -2.890
_refine_diff_density_rms 0.277
_refine_ls_extinction_method none
_refine_ls_goodness_of_fit_ref 1.088
_refine_ls_hydrogen_treatment mixed
_refine_ls_matrix_type full
_refine_ls_number_parameters 349
_refine_ls_number_reflns 8598
_refine_ls_number_restraints 0
_refine_ls_restrained_S_all 1.088
_refine_ls_R_factor_all 0.0372
_refine_ls_R_factor_gt 0.0286
_refine_ls_shift/su_max 0.002
_refine_ls_shift/su_mean 0.000
_refine_ls_structure_factor_coef Fsqd
_refine_ls_weighting_details 'calc w=1/[\s^2^(Fo^2^)+(0.0421P)^2^+0.0000P] where P=(Fo^2^+2Fc^2^)/3'
_refine_ls_weighting_scheme calc
_refine_ls_wR_factor_gt 0.0705
_refine_ls_wR_factor_ref 0.0860
_reflns_number_gt 7580
_reflns_number_total 8598
_reflns_threshold_expression >2sigma(I)
_cod_data_source_file om801164p_si_002.cif
_cod_data_source_block xj296
_cod_original_sg_symbol_H-M 'P-1     '
_cod_database_code 4068924

loop_
_symmetry_equiv_pos_as_xyz
'x, y, z'
'-x, -y, -z'

loop_
_atom_site_label
_atom_site_type_symbol
_atom_site_fract_x
_atom_site_fract_y
_atom_site_fract_z
_atom_site_U_iso_or_equiv
_atom_site_adp_type
_atom_site_occupancy
_atom_site_symmetry_multiplicity
_atom_site_calc_flag
_atom_site_refinement_flags
Ir1 Ir 0.101928(14) 0.760515(12) 0.273809(8) 0.01512(5) Uani 1 1 d .
H1B H 0.204(4) 0.695(4) 0.243(3) 0.018 Uiso 1 1 d .
S1 S -0.01560(10) 0.93061(9) 0.32649(6) 0.01915(18) Uani 1 1 d .
S2 S 0.09788(10) 0.84595(9) 0.11194(6) 0.02074(19) Uani 1 1 d .
P1 P 0.18831(10) 0.96605(9) 0.39533(6) 0.01534(18) Uani 1 1 d .
P2 P 0.27166(10) 0.96639(9) 0.18778(6) 0.01622(18) Uani 1 1 d .
C1 C 0.2849(4) 0.9222(3) 0.3053(2) 0.0152(7) Uani 1 1 d .
H1A H 0.385(4) 0.915(4) 0.337(3) 0.018 Uiso 1 1 d .
C2 C 0.1949(4) 0.8475(3) 0.4712(2) 0.0160(7) Uani 1 1 d .
C3 C 0.1467(4) 0.7360(3) 0.4128(2) 0.0161(7) Uani 1 1 d .
C4 C 0.1392(4) 0.6301(4) 0.4591(3) 0.0201(7) Uani 1 1 d .
H4 H 0.1093 0.5525 0.4232 0.024 Uiso 1 1 calc R
C5 C 0.1755(4) 0.6381(4) 0.5577(3) 0.0234(8) Uani 1 1 d .
H5 H 0.1703 0.5655 0.5878 0.028 Uiso 1 1 calc R
C6 C 0.2185(4) 0.7484(4) 0.6120(3) 0.0230(8) Uani 1 1 d .
H6 H 0.2412 0.7513 0.6790 0.028 Uiso 1 1 calc R
C7 C 0.2289(4) 0.8557(3) 0.5693(2) 0.0181(7) Uani 1 1 d .
H7 H 0.2585 0.9326 0.6062 0.022 Uiso 1 1 calc R
C8 C 0.2583(4) 1.1151(3) 0.4586(2) 0.0167(7) Uani 1 1 d .
C9 C 0.4004(4) 1.1510(4) 0.5088(3) 0.0258(8) Uani 1 1 d .
H9 H 0.4584 1.0944 0.5132 0.031 Uiso 1 1 calc R
C10 C 0.4566(5) 1.2686(4) 0.5521(3) 0.0335(10) Uani 1 1 d .
H10 H 0.5526 1.2923 0.5869 0.040 Uiso 1 1 calc R
C11 C 0.3728(5) 1.3524(4) 0.5447(3) 0.0312(9) Uani 1 1 d .
H11 H 0.4120 1.4337 0.5733 0.037 Uiso 1 1 calc R
C12 C 0.2315(5) 1.3163(4) 0.4952(3) 0.0274(9) Uani 1 1 d .
H12 H 0.1736 1.3729 0.4907 0.033 Uiso 1 1 calc R
C13 C 0.1750(4) 1.1993(4) 0.4526(3) 0.0220(8) Uani 1 1 d .
H13 H 0.0782 1.1757 0.4187 0.026 Uiso 1 1 calc R
C14 C 0.2629(4) 1.1234(3) 0.1861(2) 0.0185(7) Uani 1 1 d .
C15 C 0.3533(4) 1.2128(4) 0.2553(3) 0.0211(7) Uani 1 1 d .
H15 H 0.4176 1.1908 0.3031 0.025 Uiso 1 1 calc R
C16 C 0.3486(5) 1.3337(4) 0.2540(3) 0.0271(8) Uani 1 1 d .
H16 H 0.4098 1.3939 0.3010 0.032 Uiso 1 1 calc R
C17 C 0.2557(5) 1.3667(4) 0.1849(3) 0.0312(9) Uani 1 1 d .
H17 H 0.2528 1.4494 0.1844 0.037 Uiso 1 1 calc R
C18 C 0.1653(5) 1.2779(4) 0.1153(3) 0.0288(9) Uani 1 1 d .
H18 H 0.1027 1.3009 0.0669 0.035 Uiso 1 1 calc R
C19 C 0.1669(4) 1.1561(4) 0.1166(3) 0.0217(8) Uani 1 1 d .
H19 H 0.1033 1.0957 0.0707 0.026 Uiso 1 1 calc R
C20 C 0.4426(4) 0.9573(3) 0.1468(2) 0.0182(7) Uani 1 1 d .
C21 C 0.4441(4) 0.8717(4) 0.0738(3) 0.0235(8) Uani 1 1 d .
H21 H 0.3550 0.8184 0.0422 0.028 Uiso 1 1 calc R
C22 C 0.5781(5) 0.8645(4) 0.0471(3) 0.0270(9) Uani 1 1 d .
H22 H 0.5795 0.8061 -0.0031 0.032 Uiso 1 1 calc R
C23 C 0.7079(4) 0.9408(4) 0.0923(3) 0.0249(8) Uani 1 1 d .
H23 H 0.7984 0.9342 0.0739 0.030 Uiso 1 1 calc R
C24 C 0.7067(4) 1.0271(4) 0.1649(3) 0.0284(9) Uani 1 1 d .
H24 H 0.7961 1.0807 0.1958 0.034 Uiso 1 1 calc R
C25 C 0.5737(4) 1.0348(4) 0.1921(3) 0.0259(8) Uani 1 1 d .
H25 H 0.5727 1.0936 0.2422 0.031 Uiso 1 1 calc R
C26 C -0.1237(4) 0.6406(3) 0.2580(3) 0.0185(7) Uani 1 1 d .
H26 H -0.1143 0.6644 0.3239 0.022 Uiso 1 1 d R
C27 C -0.0322(4) 0.5722(3) 0.2285(3) 0.0179(7) Uani 1 1 d .
H27 H 0.0394 0.5551 0.2741 0.021 Uiso 1 1 d R
C28 C -0.0443(4) 0.5239(4) 0.1267(3) 0.0213(8) Uani 1 1 d .
H28A H 0.0537 0.5211 0.1117 0.026 Uiso 1 1 calc R
H28B H -0.0815 0.5785 0.0847 0.026 Uiso 1 1 calc R
C29 C -0.1500(4) 0.3947(4) 0.1095(3) 0.0266(8) Uani 1 1 d .
H29A H -0.1052 0.3352 0.1417 0.032 Uiso 1 1 d R
H29B H -0.1697 0.3636 0.0395 0.032 Uiso 1 1 d R
C30 C -0.2997(4) 0.3842(4) 0.1409(3) 0.0255(8) Uani 1 1 d .
H64A H -0.2867 0.3988 0.2103 0.031 Uiso 1 1 d R
H64B H -0.3584 0.3015 0.1208 0.031 Uiso 1 1 d R
C31 C -0.3840(4) 0.4719(4) 0.0996(3) 0.0275(9) Uani 1 1 d .
H31A H -0.4906 0.4276 0.0776 0.033 Uiso 1 1 d R
H31B H -0.3448 0.5034 0.0417 0.033 Uiso 1 1 d R
C32 C -0.3833(4) 0.5820(4) 0.1668(3) 0.0273(9) Uani 1 1 d .
H62A H -0.4197 0.5547 0.2244 0.033 Uiso 1 1 d R
H62B H -0.4563 0.6212 0.1330 0.033 Uiso 1 1 d R
C33 C -0.2365(4) 0.6801(4) 0.1924(3) 0.0232(8) Uani 1 1 d .
H33A H -0.2519 0.7563 0.2283 0.028 Uiso 1 1 d R
H33B H -0.1929 0.7088 0.1363 0.028 Uiso 1 1 d R

loop_
_atom_site_aniso_label
_atom_site_aniso_U_11
_atom_site_aniso_U_22
_atom_site_aniso_U_33
_atom_site_aniso_U_23
_atom_site_aniso_U_13
_atom_site_aniso_U_12
Ir1 0.01540(7) 0.01412(8) 0.01434(7) 0.00101(5) 0.00005(5) 0.00229(5)
S1 0.0165(4) 0.0184(5) 0.0213(4) 0.0014(4) -0.0005(3) 0.0039(3)
S2 0.0192(4) 0.0225(5) 0.0159(4) 0.0016(4) -0.0014(3) -0.0009(3)
P1 0.0162(4) 0.0140(5) 0.0148(4) 0.0014(3) 0.0008(3) 0.0028(3)
P2 0.0160(4) 0.0168(5) 0.0143(4) 0.0019(3) 0.0007(3) 0.0021(3)
C1 0.0139(15) 0.0142(17) 0.0155(15) 0.0031(13) 0.0012(13) 0.0001(13)
C2 0.0150(15) 0.0158(18) 0.0168(15) 0.0030(14) 0.0015(13) 0.0032(13)
C3 0.0159(16) 0.0174(18) 0.0149(15) 0.0037(13) 0.0027(13) 0.0035(13)
C4 0.0217(18) 0.0163(19) 0.0200(17) 0.0007(14) -0.0017(15) 0.0032(14)
C5 0.029(2) 0.018(2) 0.0211(17) 0.0083(15) -0.0008(16) 0.0023(15)
C6 0.0270(19) 0.023(2) 0.0160(16) 0.0056(15) -0.0009(15) 0.0016(15)
C7 0.0200(17) 0.0165(18) 0.0152(15) -0.0004(14) 0.0001(14) 0.0020(14)
C8 0.0179(16) 0.0146(17) 0.0170(15) 0.0010(14) 0.0032(14) 0.0032(13)
C9 0.0225(19) 0.025(2) 0.0294(19) -0.0009(17) -0.0013(16) 0.0078(16)
C10 0.024(2) 0.032(3) 0.038(2) -0.009(2) -0.0042(18) 0.0023(17)
C11 0.036(2) 0.018(2) 0.035(2) -0.0064(18) 0.006(2) 0.0006(17)
C12 0.036(2) 0.021(2) 0.028(2) -0.0003(17) 0.0061(18) 0.0113(17)
C13 0.0219(18) 0.021(2) 0.0229(17) -0.0010(15) 0.0028(15) 0.0059(15)
C14 0.0196(17) 0.0191(19) 0.0187(16) 0.0044(14) 0.0067(14) 0.0058(14)
C15 0.0208(17) 0.021(2) 0.0205(17) 0.0040(15) 0.0036(15) 0.0025(14)
C16 0.028(2) 0.022(2) 0.0282(19) 0.0014(17) 0.0045(17) 0.0015(16)
C17 0.037(2) 0.021(2) 0.039(2) 0.0078(18) 0.009(2) 0.0107(18)
C18 0.032(2) 0.032(2) 0.029(2) 0.0122(18) 0.0064(18) 0.0171(19)
C19 0.0225(18) 0.025(2) 0.0198(17) 0.0039(15) 0.0045(15) 0.0089(15)
C20 0.0187(17) 0.0214(19) 0.0141(15) 0.0039(14) 0.0024(13) 0.0042(14)
C21 0.0235(19) 0.021(2) 0.0232(18) -0.0022(16) 0.0021(16) 0.0029(15)
C22 0.029(2) 0.027(2) 0.0262(19) -0.0021(17) 0.0065(17) 0.0085(17)
C23 0.0237(19) 0.029(2) 0.0256(19) 0.0057(17) 0.0069(16) 0.0113(16)
C24 0.0187(18) 0.037(3) 0.0276(19) -0.0006(18) 0.0009(16) 0.0051(17)
C25 0.0213(19) 0.030(2) 0.0240(18) -0.0058(17) 0.0014(16) 0.0055(16)
C26 0.0174(16) 0.0152(18) 0.0198(16) 0.0009(14) 0.0011(14) -0.0006(13)
C27 0.0146(16) 0.0150(18) 0.0204(16) -0.0004(14) -0.0020(14) -0.0001(13)
C28 0.0240(18) 0.0195(19) 0.0202(17) -0.0013(15) 0.0043(15) 0.0055(15)
C29 0.027(2) 0.023(2) 0.0250(19) -0.0046(17) -0.0006(16) 0.0005(16)
C30 0.029(2) 0.017(2) 0.0254(18) 0.0018(16) -0.0018(16) -0.0013(15)
C31 0.0223(19) 0.029(2) 0.0273(19) 0.0074(17) -0.0047(16) 0.0020(16)
C32 0.0200(18) 0.024(2) 0.035(2) 0.0025(18) -0.0050(17) 0.0047(16)
C33 0.0184(17) 0.018(2) 0.032(2) 0.0040(16) -0.0014(16) 0.0047(14)

loop_
_atom_type_symbol
_atom_type_description
_atom_type_scat_dispersion_real
_atom_type_scat_dispersion_imag
_atom_type_scat_source
C C 0.0033 0.0016 'International Tables Vol C Tables 4.2.6.8 and 6.1.1.4'
H H 0.0000 0.0000 'International Tables Vol C Tables 4.2.6.8 and 6.1.1.4'
Ir Ir -1.4442 7.9887 'International Tables Vol C Tables 4.2.6.8 and 6.1.1.4'
P P 0.1023 0.0942 'International Tables Vol C Tables 4.2.6.8 and 6.1.1.4'
S S 0.1246 0.1234 'International Tables Vol C Tables 4.2.6.8 and 6.1.1.4'

loop_
_geom_angle_atom_site_label_1
_geom_angle_atom_site_label_2
_geom_angle_atom_site_label_3
_geom_angle
C3 Ir1 C1 85.20(13)
C3 Ir1 C27 96.10(14)
C1 Ir1 C27 162.73(14)
C3 Ir1 C26 93.59(14)
C1 Ir1 C26 160.57(14)
C27 Ir1 C26 36.70(13)
C3 Ir1 S2 164.52(11)
C1 Ir1 S2 79.44(9)
C27 Ir1 S2 99.13(10)
C26 Ir1 S2 100.25(10)
C3 Ir1 S1 88.06(10)
C1 Ir1 S1 75.76(10)
C27 Ir1 S1 121.46(9)
C26 Ir1 S1 84.82(10)
S2 Ir1 S1 86.34(3)
C3 Ir1 P1 64.31(10)
C1 Ir1 P1 41.15(9)
C27 Ir1 P1 152.80(9)
C26 Ir1 P1 121.58(9)
S2 Ir1 P1 102.09(3)
S1 Ir1 P1 44.25(3)
C3 Ir1 P2 122.53(10)
C1 Ir1 P2 37.32(9)
C27 Ir1 P2 137.99(9)
C26 Ir1 P2 139.47(10)
S2 Ir1 P2 42.14(3)
S1 Ir1 P2 79.23(3)
P1 Ir1 P2 68.10(3)
C3 Ir1 H1B 94.5(15)
C1 Ir1 H1B 87.8(16)
C27 Ir1 H1B 74.9(15)
C26 Ir1 H1B 111.6(16)
S2 Ir1 H1B 86.9(15)
S1 Ir1 H1B 163.1(16)
P1 Ir1 H1B 122.8(15)
P2 Ir1 H1B 85.3(15)
P1 S1 Ir1 71.01(4)
P2 S2 Ir1 78.62(4)
C1 P1 C2 99.42(16)
C1 P1 C8 118.61(16)
C2 P1 C8 112.05(16)
C1 P1 S1 101.90(12)
C2 P1 S1 107.78(12)
C8 P1 S1 115.36(13)
C1 P1 Ir1 53.11(11)
C2 P1 Ir1 76.59(11)
C8 P1 Ir1 169.92(12)
S1 P1 Ir1 64.74(4)
C1 P2 C14 111.81(16)
C1 P2 C20 105.07(16)
C14 P2 C20 107.28(17)
C1 P2 S2 106.79(12)
C14 P2 S2 113.72(13)
C20 P2 S2 111.88(13)
C1 P2 Ir1 47.61(11)
C14 P2 Ir1 131.97(11)
C20 P2 Ir1 119.47(13)
S2 P2 Ir1 59.23(4)
P2 C1 P1 124.7(2)
P2 C1 Ir1 95.07(15)
P1 C1 Ir1 85.73(14)
P2 C1 H1A 118(2)
P1 C1 H1A 109(2)
Ir1 C1 H1A 120(2)
C7 C2 C3 123.6(3)
C7 C2 P1 129.4(3)
C3 C2 P1 106.8(2)
C4 C3 C2 116.1(3)
C4 C3 Ir1 131.6(3)
C2 C3 Ir1 112.2(2)
C5 C4 C3 120.4(3)
C5 C4 H4 119.8
C3 C4 H4 119.8
C6 C5 C4 121.6(4)
C6 C5 H5 119.2
C4 C5 H5 119.2
C5 C6 C7 120.1(3)
C5 C6 H6 119.9
C7 C6 H6 119.9
C6 C7 C2 118.2(3)
C6 C7 H7 120.9
C2 C7 H7 120.9
C13 C8 C9 119.2(3)
C13 C8 P1 120.0(3)
C9 C8 P1 120.6(3)
C10 C9 C8 120.1(4)
C10 C9 H9 119.9
C8 C9 H9 119.9
C9 C10 C11 120.2(4)
C9 C10 H10 119.9
C11 C10 H10 119.9
C12 C11 C10 119.5(4)
C12 C11 H11 120.3
C10 C11 H11 120.3
C13 C12 C11 120.5(4)
C13 C12 H12 119.7
C11 C12 H12 119.7
C12 C13 C8 120.5(4)
C12 C13 H13 119.8
C8 C13 H13 119.8
C19 C14 C15 119.8(4)
C19 C14 P2 120.6(3)
C15 C14 P2 119.6(3)
C16 C15 C14 120.0(4)
C16 C15 H15 120.0
C14 C15 H15 120.0
C17 C16 C15 120.4(4)
C17 C16 H16 119.8
C15 C16 H16 119.8
C16 C17 C18 119.9(4)
C16 C17 H17 120.1
C18 C17 H17 120.1
C19 C18 C17 120.4(4)
C19 C18 H18 119.8
C17 C18 H18 119.8
C18 C19 C14 119.5(4)
C18 C19 H19 120.3
C14 C19 H19 120.3
C21 C20 C25 119.7(3)
C21 C20 P2 121.1(3)
C25 C20 P2 119.2(3)
C20 C21 C22 119.3(4)
C20 C21 H21 120.4
C22 C21 H21 120.4
C23 C22 C21 121.0(4)
C23 C22 H22 119.5
C21 C22 H22 119.5
C22 C23 C24 119.9(4)
C22 C23 H23 120.1
C24 C23 H23 120.1
C23 C24 C25 119.6(4)
C23 C24 H24 120.2
C25 C24 H24 120.2
C20 C25 C24 120.6(4)
C20 C25 H25 119.7
C24 C25 H25 119.7
C27 C26 C33 124.6(3)
C27 C26 Ir1 71.6(2)
C33 C26 Ir1 115.2(2)
C27 C26 H26 117.6
C33 C26 H26 117.8
Ir1 C26 H26 82.9
C26 C27 C28 121.8(3)
C26 C27 Ir1 71.7(2)
C28 C27 Ir1 118.2(2)
C26 C27 H27 119.2
C28 C27 H27 119.1
Ir1 C27 H27 81.1
C27 C28 C29 109.4(3)
C27 C28 H28A 109.8
C29 C28 H28A 109.8
C27 C28 H28B 109.8
C29 C28 H28B 109.8
H28A C28 H28B 108.2
C30 C29 C28 114.9(3)
C30 C29 H29A 108.2
C28 C29 H29A 110.8
C30 C29 H29B 106.2
C28 C29 H29B 111.1
H29A C29 H29B 105.1
C29 C30 C31 115.4(3)
C29 C30 H64A 108.7
C31 C30 H64A 108.1
C29 C30 H64B 106.8
C31 C30 H64B 108.0
H64A C30 H64B 109.7
C32 C31 C30 115.7(3)
C32 C31 H31A 106.6
C30 C31 H31A 110.6
C32 C31 H31B 107.5
C30 C31 H31B 110.5
H31A C31 H31B 105.4
C31 C32 C33 116.6(3)
C31 C32 H62A 109.7
C33 C32 H62A 109.6
C31 C32 H62B 105.3
C33 C32 H62B 107.7
H62A C32 H62B 107.5
C26 C33 C32 113.6(3)
C26 C33 H33A 105.3
C32 C33 H33A 110.3
C26 C33 H33B 108.7
C32 C33 H33B 112.9
H33A C33 H33B 105.6

loop_
_geom_bond_atom_site_label_1
_geom_bond_atom_site_label_2
_geom_bond_distance
Ir1 C3 2.030(3)
Ir1 C1 2.169(3)
Ir1 C27 2.209(4)
Ir1 C26 2.210(3)
Ir1 S2 2.5641(9)
Ir1 S1 2.5867(9)
Ir1 P1 2.7044(9)
Ir1 P2 2.9255(9)
Ir1 H1B 1.46(4)
S1 P1 1.9957(13)
S2 P2 2.0024(13)
P1 C1 1.785(3)
P1 C2 1.794(4)
P1 C8 1.796(4)
P2 C1 1.781(4)
P2 C14 1.814(4)
P2 C20 1.819(4)
C1 H1A 1.03(4)
C2 C7 1.389(5)
C2 C3 1.411(5)
C3 C4 1.404(5)
C4 C5 1.398(5)
C4 H4 0.9500
C5 C6 1.372(5)
C5 H5 0.9500
C6 C7 1.388(5)
C6 H6 0.9500
C7 H7 0.9500
C8 C13 1.392(5)
C8 C9 1.398(5)
C9 C10 1.383(6)
C9 H9 0.9500
C10 C11 1.393(6)
C10 H10 0.9500
C11 C12 1.388(6)
C11 H11 0.9500
C12 C13 1.373(5)
C12 H12 0.9500
C13 H13 0.9500
C14 C19 1.399(5)
C14 C15 1.404(5)
C15 C16 1.391(5)
C15 H15 0.9500
C16 C17 1.379(6)
C16 H16 0.9500
C17 C18 1.404(6)
C17 H17 0.9500
C18 C19 1.393(6)
C18 H18 0.9500
C19 H19 0.9500
C20 C21 1.385(5)
C20 C25 1.388(5)
C21 C22 1.394(5)
C21 H21 0.9500
C22 C23 1.374(6)
C22 H22 0.9500
C23 C24 1.384(6)
C23 H23 0.9500
C24 C25 1.390(5)
C24 H24 0.9500
C25 H25 0.9500
C26 C27 1.391(5)
C26 C33 1.513(5)
C26 H26 0.9476
C27 C28 1.500(5)
C27 H27 0.9498
C28 C29 1.544(5)
C28 H28A 0.9900
C28 H28B 0.9900
C29 C30 1.523(5)
C29 H29A 0.9967
C29 H29B 1.0161
C30 C31 1.536(6)
C30 H64A 0.9803
C30 H64B 0.9706
C31 C32 1.526(6)
C31 H31A 1.0128
C31 H31B 0.9978
C32 C33 1.538(5)
C32 H62A 0.9691
C32 H62B 1.0098
C33 H33A 1.0303
C33 H33B 0.9834
